data_7221068
loop_
_publ_author_name
'Marosi, L.'
'Otero Arean, C.'
'Escalona Platero, E.'
'Cifre, J.'

_publ_section_title
;
 Thermal dehydration of H3+x P Vx M12-x O40 . y(H2 O) Keggin type
 heteropolyacids; formation, thermal stability and structure of the
 anhydrous acids H3 P M12 O40, of the corresponding anhydrides P M12 O38.5
 and of a novel trihydrate H3 P W12 O40
;
_journal_name_full 'Journal of Materials Chemistry'
_journal_page_first 1949
_journal_page_last 1955
_journal_volume 10
_journal_year 2000
_chemical_formula_sum 'H9 O43 P W12'
_chemical_name_systematic 'H3 (P W12 O40) (H2 O)3'
_space_group_IT_number 224
_symmetry_space_group_name_Hall '-P 4bc 2bc 3'
_symmetry_space_group_name_H-M 'P n -3 m :2'
_cell_angle_alpha 90
_cell_angle_beta 90
_cell_angle_gamma 90
_cell_formula_units_Z 2
_cell_length_a 11.75
_cell_length_b 11.75
_cell_length_c 11.75
_cell_volume 1622.234
_citation_journal_id_ASTM JMACEP
_cod_data_source_file Marosi_JMACEP_2000_1546.cif
_cod_data_source_block H9O43P1W12
_cod_original_formula_sum 'H9 O43 P1 W12'
_cod_database_code 7221068

loop_
_symmetry_equiv_pos_as_xyz
x,y,z
-y,x+1/2,z+1/2
-x+1/2,-y+1/2,z
y+1/2,-x,z+1/2
x,-y+1/2,-z+1/2
y+1/2,x+1/2,-z
-x+1/2,y,-z+1/2
-y,-x,-z
z,x,y
-x,z+1/2,y+1/2
-z+1/2,-x+1/2,y
x+1/2,-z,y+1/2
z,-x+1/2,-y+1/2
x+1/2,z+1/2,-y
-z+1/2,x,-y+1/2
-x,-z,-y
y,z,x
y,-z+1/2,-x+1/2
z+1/2,y+1/2,-x
-y+1/2,z,-x+1/2
-z,-y,-x
-y+1/2,-z+1/2,x
z+1/2,-y,x+1/2
-z,y+1/2,x+1/2
-x,-y,-z
y,-x-1/2,-z-1/2
x-1/2,y-1/2,-z
-y-1/2,x,-z-1/2
-x,y-1/2,z-1/2
-y-1/2,-x-1/2,z
x-1/2,-y,z-1/2
y,x,z
-z,-x,-y
x,-z-1/2,-y-1/2
z-1/2,x-1/2,-y
-x-1/2,z,-y-1/2
-z,x-1/2,y-1/2
-x-1/2,-z-1/2,y
z-1/2,-x,y-1/2
x,z,y
-y,-z,-x
-y,z-1/2,x-1/2
-z-1/2,-y-1/2,x
y-1/2,-z,x-1/2
z,y,x
y-1/2,z-1/2,-x
-z-1/2,y,-x-1/2
z,-y-1/2,-x-1/2

loop_
_atom_site_label
_atom_site_type_symbol
_atom_site_fract_x
_atom_site_fract_y
_atom_site_fract_z
_atom_site_occupancy
_atom_site_U_iso_or_equiv
P1 P+5 0.75 0.75 0.75 1 0.0
W1 W+6 0.7579 0.9636 0.9636 1 0.0
O2 O-2 0.6463 0.8537 0.0133 1 0.0
O1 O-2 0.8226 0.8226 0.8226 1 0.0
O5 O-2 0.75 0.25 0.25 1 0.0
O3 O-2 0.8687 0.8687 0.0462 1 0.0
O4 O-2 0.7412 0.0629 0.0629 1 0.0
